data_4069227
loop_
_publ_author_name
'Kenward, Alyson L.'
'Piers, Warren E.'
'Parvez, Masood'

_publ_section_title
;
 Low-Coordinate Organoyttrium Complexes Supported by \b-Diketiminato
 Ligands
;
_journal_issue 10
_journal_name_full Organometallics
_journal_page_first 3012
_journal_paper_doi 10.1021/om900082d
_journal_volume 28
_journal_year 2009
_chemical_formula_sum 'C42 H61 I2 N2 Y'
_chemical_formula_weight 936.64
_chemical_name_systematic
;
 ?
;
_space_group_IT_number 14
_symmetry_space_group_name_Hall '-P 2yn'
_symmetry_space_group_name_H-M 'P 1 21/n 1'
_atom_sites_solution_hydrogens geom
_atom_sites_solution_primary direct
_atom_sites_solution_secondary difmap
_audit_creation_method SHELXL-97
_cell_angle_alpha 90.00
_cell_angle_beta 112.410(8)
_cell_angle_gamma 90.00
_cell_formula_units_Z 4
_cell_length_a 13.131(2)
_cell_length_b 20.410(4)
_cell_length_c 16.979(4)
_cell_measurement_temperature 173(2)
_cell_volume 4206.8(15)
_computing_structure_refinement 'SHELXL-97 (Sheldrick, 1997)'
_computing_structure_solution 'SHELXS-97 (Sheldrick, 1990)'
_diffrn_ambient_temperature 173(2)
_diffrn_measured_fraction_theta_full 0.992
_diffrn_measured_fraction_theta_max 0.992
_diffrn_radiation_monochromator graphite
_diffrn_radiation_source 'fine-focus sealed tube'
_diffrn_radiation_type MoK\a
_diffrn_radiation_wavelength 0.71073
_diffrn_reflns_av_R_equivalents 0.0546
_diffrn_reflns_av_sigmaI/netI 0.0811
_diffrn_reflns_limit_h_max 17
_diffrn_reflns_limit_h_min -17
_diffrn_reflns_limit_k_max 24
_diffrn_reflns_limit_k_min -26
_diffrn_reflns_limit_l_max 22
_diffrn_reflns_limit_l_min -22
_diffrn_reflns_number 18313
_diffrn_reflns_theta_full 27.53
_diffrn_reflns_theta_max 27.53
_diffrn_reflns_theta_min 2.61
_exptl_absorpt_coefficient_mu 2.883
_exptl_absorpt_correction_T_max 0.8021
_exptl_absorpt_correction_T_min 0.5963
_exptl_absorpt_correction_type none
_exptl_crystal_density_diffrn 1.479
_exptl_crystal_density_method 'not measured'
_exptl_crystal_F_000 1888
_exptl_crystal_size_max 0.20
_exptl_crystal_size_mid 0.18
_exptl_crystal_size_min 0.08
_refine_diff_density_max 0.940
_refine_diff_density_min -0.549
_refine_diff_density_rms 0.116
_refine_ls_extinction_method none
_refine_ls_goodness_of_fit_ref 0.993
_refine_ls_hydrogen_treatment mixed
_refine_ls_matrix_type full
_refine_ls_number_parameters 417
_refine_ls_number_reflns 9616
_refine_ls_number_restraints 0
_refine_ls_restrained_S_all 0.993
_refine_ls_R_factor_all 0.0893
_refine_ls_R_factor_gt 0.0424
_refine_ls_shift/su_max 0.052
_refine_ls_shift/su_mean 0.003
_refine_ls_structure_factor_coef Fsqd
_refine_ls_weighting_details 'calc w=1/[\s^2^(Fo^2^)+(0.0345P)^2^+3.2200P] where P=(Fo^2^+2Fc^2^)/3'
_refine_ls_weighting_scheme calc
_refine_ls_wR_factor_gt 0.0796
_refine_ls_wR_factor_ref 0.0940
_reflns_number_gt 6227
_reflns_number_total 9616
_reflns_threshold_expression >2sigma(I)
_cod_data_source_file om900082d_si_002.cif
_cod_data_source_block p11
_cod_original_cell_volume 4206.8(14)
_cod_database_code 4069227

loop_
_symmetry_equiv_pos_as_xyz
'x, y, z'
'-x+1/2, y+1/2, -z+1/2'
'-x, -y, -z'
'x-1/2, -y-1/2, z-1/2'

loop_
_atom_site_label
_atom_site_type_symbol
_atom_site_fract_x
_atom_site_fract_y
_atom_site_fract_z
_atom_site_U_iso_or_equiv
_atom_site_adp_type
_atom_site_occupancy
_atom_site_symmetry_multiplicity
_atom_site_calc_flag
_atom_site_refinement_flags
_atom_site_disorder_assembly
_atom_site_disorder_group
I1 I 0.47473(3) -0.110072(14) 0.29168(2) 0.03624(10) Uani 1 1 d . . .
I2 I 0.34235(2) 0.020683(14) 0.468588(17) 0.02963(9) Uani 1 1 d . . .
Y1 Y 0.47957(3) 0.022730(19) 0.35568(2) 0.02219(10) Uani 1 1 d . . .
N1 N 0.3231(3) 0.05533(16) 0.2374(2) 0.0229(8) Uani 1 1 d . . .
N2 N 0.5556(3) 0.10732(15) 0.3120(2) 0.0208(7) Uani 1 1 d . . .
C3 C 0.2035(3) 0.1586(2) 0.2223(3) 0.0272(10) Uani 1 1 d . . .
C4 C 0.3070(3) 0.11447(19) 0.2603(3) 0.0242(9) Uani 1 1 d . . .
C5 C 0.3960(3) 0.14384(19) 0.3347(2) 0.0219(9) Uani 1 1 d . . .
H5 H 0.3743 0.1602 0.3783 0.026 Uiso 1 1 calc R . .
C6 C 0.5075(3) 0.15065(19) 0.3492(2) 0.0234(9) Uani 1 1 d . . .
C7 C 0.5743(3) 0.1993(2) 0.4214(3) 0.0281(10) Uani 1 1 d . . .
C8 C 0.2540(3) 0.01825(19) 0.1628(3) 0.0274(10) Uani 1 1 d . . .
C9 C 0.2795(4) 0.0200(2) 0.0897(3) 0.0331(11) Uani 1 1 d . . .
C10 C 0.2181(4) -0.0190(2) 0.0220(3) 0.0469(14) Uani 1 1 d . . .
H10 H 0.2335 -0.0182 -0.0283 0.056 Uiso 1 1 calc R . .
C11 C 0.1353(4) -0.0589(3) 0.0247(3) 0.0558(16) Uani 1 1 d . . .
H11 H 0.0940 -0.0848 -0.0234 0.067 Uiso 1 1 calc R . .
C12 C 0.1123(4) -0.0613(2) 0.0971(3) 0.0456(14) Uani 1 1 d . . .
H12 H 0.0555 -0.0894 0.0989 0.055 Uiso 1 1 calc R . .
C13 C 0.1713(3) -0.0229(2) 0.1681(3) 0.0309(11) Uani 1 1 d . . .
C14 C 0.1695(4) -0.0962(2) 0.2874(3) 0.0438(13) Uani 1 1 d . . .
H14A H 0.1502 -0.0979 0.3376 0.066 Uiso 1 1 calc R . .
H14B H 0.2486 -0.1044 0.3044 0.066 Uiso 1 1 calc R . .
H14C H 0.1279 -0.1296 0.2463 0.066 Uiso 1 1 calc R . .
C15 C 0.1415(4) -0.0287(2) 0.2464(3) 0.0355(11) Uani 1 1 d . . .
H15 H 0.1859 0.0044 0.2891 0.043 Uiso 1 1 calc R . .
C16 C 0.0189(4) -0.0140(2) 0.2249(4) 0.0464(13) Uani 1 1 d . . .
H16A H 0.0030 -0.0177 0.2767 0.070 Uiso 1 1 calc R . .
H16B H -0.0265 -0.0454 0.1824 0.070 Uiso 1 1 calc R . .
H16C H 0.0019 0.0306 0.2021 0.070 Uiso 1 1 calc R . .
C17 C 0.4748(4) 0.0179(3) 0.1019(3) 0.0531(15) Uani 1 1 d . . .
H17A H 0.5350 0.0448 0.0987 0.080 Uiso 1 1 calc R . .
H17B H 0.4576 -0.0172 0.0595 0.080 Uiso 1 1 calc R . .
H17C H 0.4973 -0.0012 0.1590 0.080 Uiso 1 1 calc R . .
C18 C 0.3733(4) 0.0605(2) 0.0842(3) 0.0385(12) Uani 1 1 d . . .
H18 H 0.3921 0.0952 0.1291 0.046 Uiso 1 1 calc R . .
C19 C 0.3427(5) 0.0945(3) -0.0026(3) 0.0579(16) Uani 1 1 d . . .
H19A H 0.4055 0.1203 -0.0028 0.087 Uiso 1 1 calc R . .
H19B H 0.2795 0.1236 -0.0126 0.087 Uiso 1 1 calc R . .
H19C H 0.3235 0.0614 -0.0477 0.087 Uiso 1 1 calc R . .
C20 C 0.6320(3) 0.1220(2) 0.2733(3) 0.0279(10) Uani 1 1 d . . .
C21 C 0.6204(4) 0.1773(2) 0.2200(3) 0.0311(11) Uani 1 1 d . . .
C22 C 0.6870(4) 0.1820(2) 0.1733(3) 0.0465(13) Uani 1 1 d . . .
H22 H 0.6780 0.2185 0.1365 0.056 Uiso 1 1 calc R . .
C23 C 0.7659(5) 0.1356(3) 0.1786(4) 0.0530(15) Uani 1 1 d . . .
H23 H 0.8096 0.1397 0.1453 0.064 Uiso 1 1 calc R . .
C24 C 0.7798(4) 0.0836(3) 0.2327(3) 0.0479(14) Uani 1 1 d . . .
H24 H 0.8360 0.0525 0.2383 0.057 Uiso 1 1 calc R . .
C25 C 0.7144(4) 0.0750(2) 0.2795(3) 0.0345(11) Uani 1 1 d . . .
C26 C 0.8433(4) 0.0263(3) 0.4171(3) 0.0516(14) Uani 1 1 d . . .
H26A H 0.8575 -0.0126 0.4535 0.077 Uiso 1 1 calc R . .
H26B H 0.8329 0.0644 0.4484 0.077 Uiso 1 1 calc R . .
H26C H 0.9061 0.0341 0.4006 0.077 Uiso 1 1 calc R . .
C27 C 0.7390(4) 0.0155(2) 0.3370(3) 0.0394(12) Uani 1 1 d . . .
H27 H 0.6763 0.0102 0.3561 0.047 Uiso 1 1 calc R . .
C28 C 0.7474(4) -0.0476(2) 0.2925(4) 0.0507(14) Uani 1 1 d . . .
H28A H 0.7636 -0.0841 0.3330 0.076 Uiso 1 1 calc R . .
H28B H 0.8066 -0.0437 0.2710 0.076 Uiso 1 1 calc R . .
H28C H 0.6775 -0.0559 0.2448 0.076 Uiso 1 1 calc R . .
C29 C 0.6029(4) 0.3002(2) 0.2294(3) 0.0436(13) Uani 1 1 d . . .
H29A H 0.5506 0.3360 0.2229 0.065 Uiso 1 1 calc R . .
H29B H 0.6405 0.3069 0.1901 0.065 Uiso 1 1 calc R . .
H29C H 0.6574 0.2996 0.2881 0.065 Uiso 1 1 calc R . .
C30 C 0.5405(4) 0.2344(2) 0.2094(3) 0.0329(11) Uani 1 1 d . . .
H30 H 0.5031 0.2282 0.2502 0.039 Uiso 1 1 calc R . .
C31 C 0.4524(4) 0.2385(2) 0.1192(3) 0.0454(13) Uani 1 1 d . . .
H31A H 0.4026 0.2751 0.1158 0.068 Uiso 1 1 calc R . .
H31B H 0.4104 0.1975 0.1056 0.068 Uiso 1 1 calc R . .
H31C H 0.4878 0.2455 0.0785 0.068 Uiso 1 1 calc R . .
C32 C 0.1275(4) 0.1403(2) 0.1312(3) 0.0409(13) Uani 1 1 d . . .
H32A H 0.0643 0.1701 0.1114 0.061 Uiso 1 1 calc R . .
H32B H 0.1015 0.0952 0.1303 0.061 Uiso 1 1 calc R . .
H32C H 0.1683 0.1438 0.0936 0.061 Uiso 1 1 calc R . .
C33 C 0.1402(4) 0.1534(2) 0.2810(3) 0.0390(12) Uani 1 1 d . . .
H33A H 0.0736 0.1805 0.2585 0.059 Uiso 1 1 calc R . .
H33B H 0.1868 0.1688 0.3381 0.059 Uiso 1 1 calc R . .
H33C H 0.1194 0.1077 0.2841 0.059 Uiso 1 1 calc R . .
C34 C 0.2394(4) 0.2301(2) 0.2212(3) 0.0422(13) Uani 1 1 d . . .
H34A H 0.1740 0.2579 0.1965 0.063 Uiso 1 1 calc R . .
H34B H 0.2845 0.2335 0.1869 0.063 Uiso 1 1 calc R . .
H34C H 0.2825 0.2445 0.2796 0.063 Uiso 1 1 calc R . .
C35 C 0.5703(4) 0.1718(2) 0.5046(3) 0.0357(12) Uani 1 1 d . . .
H35A H 0.6019 0.1276 0.5145 0.054 Uiso 1 1 calc R . .
H35B H 0.4936 0.1700 0.4999 0.054 Uiso 1 1 calc R . .
H35C H 0.6128 0.2003 0.5522 0.054 Uiso 1 1 calc R . .
C36 C 0.5247(4) 0.2685(2) 0.4086(3) 0.0344(11) Uani 1 1 d . . .
H36A H 0.5258 0.2872 0.3558 0.052 Uiso 1 1 calc R . .
H36B H 0.5680 0.2962 0.4569 0.052 Uiso 1 1 calc R . .
H36C H 0.4485 0.2662 0.4050 0.052 Uiso 1 1 calc R . .
C37 C 0.6958(3) 0.2040(2) 0.4324(3) 0.0403(12) Uani 1 1 d . . .
H37A H 0.7282 0.1600 0.4408 0.060 Uiso 1 1 calc R . .
H37B H 0.7360 0.2312 0.4822 0.060 Uiso 1 1 calc R . .
H37C H 0.7008 0.2237 0.3814 0.060 Uiso 1 1 calc R . .
C38 C 0.5441(10) 0.2384(6) 0.9133(7) 0.042(3) Uiso 0.50 1 d P A 1
C39 C 0.6550(12) 0.2019(6) 0.9357(8) 0.042(3) Uiso 0.50 1 d P A 1
H39 H 0.6547 0.1591 0.9137 0.050 Uiso 0.50 1 calc PR A 1
C40 C 0.7639(13) 0.2323(8) 0.9918(10) 0.056(4) Uiso 0.50 1 d P A 1
H40 H 0.8332 0.2113 1.0057 0.067 Uiso 0.50 1 calc PR A 1
C41 C 0.7505(14) 0.2970(8) 1.0216(7) 0.042(3) Uiso 0.50 1 d P A 1
H41 H 0.8136 0.3198 1.0586 0.050 Uiso 0.50 1 calc PR A 1
C42 C 0.6463(15) 0.3267(6) 0.9972(9) 0.042(3) Uiso 0.50 1 d P A 1
H42 H 0.6490 0.3689 1.0217 0.051 Uiso 0.50 1 calc PR A 1
C43 C 0.5381(15) 0.3073(8) 0.9437(10) 0.071(4) Uiso 0.50 1 d P A 1
H43 H 0.4733 0.3331 0.9296 0.085 Uiso 0.50 1 calc PR A 1
C44 C 0.4341(10) 0.2197(6) 0.8627(8) 0.067(3) Uiso 0.50 1 d P A 1
H44A H 0.3838 0.2554 0.8618 0.101 Uiso 0.50 1 calc PR A 1
H44B H 0.4146 0.1804 0.8869 0.101 Uiso 0.50 1 calc PR A 1
H44C H 0.4282 0.2106 0.8044 0.101 Uiso 0.50 1 calc PR A 1
C38' C 0.5653(11) 0.2643(8) 0.9355(9) 0.056(4) Uiso 0.50 1 d P B 2
C39' C 0.6115(10) 0.2142(5) 0.9261(6) 0.025(2) Uiso 0.50 1 d P B 2
H39' H 0.5739 0.1774 0.8937 0.030 Uiso 0.50 1 calc PR B 2
C40' C 0.7279(17) 0.2177(8) 0.9694(11) 0.071(5) Uiso 0.50 1 d P B 2
H40' H 0.7706 0.1821 0.9628 0.085 Uiso 0.50 1 calc PR B 2
C41' C 0.7847(13) 0.2708(10) 1.0219(9) 0.067(4) Uiso 0.50 1 d P B 2
H41' H 0.8617 0.2739 1.0539 0.080 Uiso 0.50 1 calc PR B 2
C42' C 0.7050(15) 0.3174(7) 1.0172(8) 0.046(3) Uiso 0.50 1 d P B 2
H42' H 0.7296 0.3569 1.0482 0.055 Uiso 0.50 1 calc PR B 2
C43' C 0.5995(18) 0.3113(9) 0.9738(12) 0.068(5) Uiso 0.50 1 d P B 2
H43' H 0.5508 0.3458 0.9738 0.082 Uiso 0.50 1 calc PR B 2
C44' C 0.452(2) 0.2741(13) 0.8948(16) 0.180(10) Uiso 0.50 1 d P B 2
H44D H 0.4316 0.3159 0.9132 0.270 Uiso 0.50 1 calc PR B 2
H44E H 0.4125 0.2383 0.9098 0.270 Uiso 0.50 1 calc PR B 2
H44F H 0.4315 0.2747 0.8330 0.270 Uiso 0.50 1 calc PR B 2

loop_
_atom_site_aniso_label
_atom_site_aniso_U_11
_atom_site_aniso_U_22
_atom_site_aniso_U_33
_atom_site_aniso_U_23
_atom_site_aniso_U_13
_atom_site_aniso_U_12
I1 0.04340(19) 0.02682(16) 0.03876(18) -0.00608(14) 0.01595(14) 0.00071(14)
I2 0.02812(16) 0.03689(17) 0.02477(15) 0.00691(13) 0.01110(12) 0.00573(13)
Y1 0.0244(2) 0.0213(2) 0.0210(2) 0.00210(17) 0.00876(17) 0.00186(18)
N1 0.0242(18) 0.0234(19) 0.0208(18) 0.0000(15) 0.0082(15) -0.0001(15)
N2 0.0208(18) 0.0230(18) 0.0239(18) 0.0042(15) 0.0142(15) 0.0040(15)
C3 0.026(2) 0.024(2) 0.029(2) 0.0049(19) 0.0084(19) 0.0066(19)
C4 0.026(2) 0.025(2) 0.026(2) 0.0052(18) 0.0146(19) 0.0002(19)
C5 0.028(2) 0.023(2) 0.018(2) 0.0013(17) 0.0118(18) 0.0029(18)
C6 0.028(2) 0.021(2) 0.021(2) 0.0043(17) 0.0090(18) 0.0017(18)
C7 0.029(2) 0.024(2) 0.029(2) -0.0042(19) 0.009(2) 0.0013(19)
C8 0.025(2) 0.024(2) 0.024(2) -0.0034(18) -0.0010(18) 0.0032(19)
C9 0.039(3) 0.036(3) 0.021(2) -0.005(2) 0.009(2) 0.005(2)
C10 0.057(3) 0.056(3) 0.028(3) -0.012(2) 0.016(2) 0.001(3)
C11 0.052(4) 0.062(4) 0.043(3) -0.028(3) 0.006(3) -0.011(3)
C12 0.036(3) 0.038(3) 0.053(3) -0.009(3) 0.005(3) -0.012(2)
C13 0.027(2) 0.028(2) 0.034(2) -0.004(2) 0.007(2) 0.000(2)
C14 0.036(3) 0.032(3) 0.063(4) 0.007(2) 0.019(3) -0.005(2)
C15 0.027(2) 0.030(2) 0.051(3) 0.002(2) 0.017(2) -0.002(2)
C16 0.028(3) 0.047(3) 0.065(4) 0.006(3) 0.019(3) 0.001(2)
C17 0.051(3) 0.073(4) 0.042(3) -0.005(3) 0.025(3) -0.003(3)
C18 0.045(3) 0.050(3) 0.025(2) -0.004(2) 0.018(2) -0.001(3)
C19 0.084(4) 0.060(4) 0.035(3) 0.006(3) 0.030(3) 0.001(3)
C20 0.027(2) 0.032(2) 0.026(2) -0.0012(19) 0.0110(19) 0.001(2)
C21 0.032(3) 0.030(2) 0.034(3) 0.007(2) 0.016(2) 0.006(2)
C22 0.055(3) 0.045(3) 0.053(3) 0.020(3) 0.037(3) 0.013(3)
C23 0.065(4) 0.056(3) 0.061(4) 0.021(3) 0.050(3) 0.019(3)
C24 0.046(3) 0.053(3) 0.061(4) 0.023(3) 0.039(3) 0.025(3)
C25 0.034(3) 0.036(3) 0.041(3) 0.006(2) 0.022(2) 0.007(2)
C26 0.039(3) 0.059(3) 0.055(3) 0.023(3) 0.015(3) 0.015(3)
C27 0.036(3) 0.039(3) 0.052(3) 0.013(2) 0.027(2) 0.011(2)
C28 0.053(3) 0.042(3) 0.077(4) 0.017(3) 0.047(3) 0.011(3)
C29 0.046(3) 0.032(3) 0.061(3) 0.009(2) 0.030(3) -0.002(2)
C30 0.033(3) 0.034(3) 0.034(3) 0.009(2) 0.014(2) 0.006(2)
C31 0.052(3) 0.044(3) 0.042(3) 0.013(2) 0.020(3) 0.012(3)
C32 0.034(3) 0.040(3) 0.037(3) 0.001(2) 0.000(2) 0.011(2)
C33 0.033(3) 0.044(3) 0.049(3) 0.003(2) 0.025(2) 0.011(2)
C34 0.042(3) 0.026(2) 0.051(3) 0.009(2) 0.009(2) 0.012(2)
C35 0.047(3) 0.031(2) 0.024(2) -0.006(2) 0.008(2) -0.001(2)
C36 0.047(3) 0.024(2) 0.034(3) -0.005(2) 0.017(2) -0.005(2)
C37 0.030(3) 0.039(3) 0.047(3) -0.009(2) 0.008(2) -0.004(2)

loop_
_atom_type_symbol
_atom_type_description
_atom_type_scat_dispersion_real
_atom_type_scat_dispersion_imag
_atom_type_scat_source
C C 0.0033 0.0016 'International Tables Vol C Tables 4.2.6.8 and 6.1.1.4'
H H 0.0000 0.0000 'International Tables Vol C Tables 4.2.6.8 and 6.1.1.4'
N N 0.0061 0.0033 'International Tables Vol C Tables 4.2.6.8 and 6.1.1.4'
I I -0.4742 1.8119 'International Tables Vol C Tables 4.2.6.8 and 6.1.1.4'
Y Y -2.7962 3.5667 'International Tables Vol C Tables 4.2.6.8 and 6.1.1.4'

loop_
_geom_angle_atom_site_label_1
_geom_angle_atom_site_label_2
_geom_angle_atom_site_label_3
_geom_angle
_geom_angle_site_symmetry_3
Y1 I2 Y1 101.21(2) 3_656
N2 Y1 N1 81.67(11) .
N2 Y1 C6 31.28(12) .
N1 Y1 C6 77.02(11) .
N2 Y1 C5 57.25(12) .
N1 Y1 C5 56.27(11) .
C6 Y1 C5 30.42(12) .
N2 Y1 C4 70.91(11) .
N1 Y1 C4 26.21(11) .
C6 Y1 C4 55.41(12) .
C5 Y1 C4 30.39(11) .
N2 Y1 I1 122.62(8) .
N1 Y1 I1 93.27(8) .
C6 Y1 I1 152.52(9) .
C5 Y1 I1 149.51(8) .
C4 Y1 I1 119.34(8) .
N2 Y1 I2 130.51(8) .
N1 Y1 I2 90.42(8) .
C6 Y1 I2 99.31(9) .
C5 Y1 I2 77.80(9) .
C4 Y1 I2 80.76(8) .
I1 Y1 I2 106.493(16) .
N2 Y1 I2 105.42(8) 3_656
N1 Y1 I2 169.21(8) 3_656
C6 Y1 I2 104.69(8) 3_656
C5 Y1 I2 120.50(8) 3_656
C4 Y1 I2 148.35(8) 3_656
I1 Y1 I2 89.674(16) 3_656
I2 Y1 I2 78.79(2) 3_656
C4 N1 C8 128.3(3) .
C4 N1 Y1 101.2(2) .
C8 N1 Y1 130.2(2) .
C6 N2 C20 127.2(3) .
C6 N2 Y1 90.2(2) .
C20 N2 Y1 142.2(3) .
C33 C3 C32 109.6(4) .
C33 C3 C34 108.7(4) .
C32 C3 C34 107.7(4) .
C33 C3 C4 107.3(3) .
C32 C3 C4 114.0(4) .
C34 C3 C4 109.4(3) .
N1 C4 C5 117.5(4) .
N1 C4 C3 128.8(4) .
C5 C4 C3 113.6(3) .
N1 C4 Y1 52.6(2) .
C5 C4 Y1 65.9(2) .
C3 C4 Y1 168.0(3) .
C6 C5 C4 128.7(4) .
C6 C5 Y1 73.7(2) .
C4 C5 Y1 83.7(2) .
N2 C6 C5 119.4(4) .
N2 C6 C7 123.4(4) .
C5 C6 C7 116.1(4) .
N2 C6 Y1 58.56(19) .
C5 C6 Y1 75.9(2) .
C7 C6 Y1 129.8(3) .
C36 C7 C37 109.0(4) .
C36 C7 C35 107.6(4) .
C37 C7 C35 107.9(4) .
C36 C7 C6 113.1(3) .
C37 C7 C6 112.5(4) .
C35 C7 C6 106.4(3) .
C13 C8 C9 121.6(4) .
C13 C8 N1 119.7(4) .
C9 C8 N1 118.4(4) .
C10 C9 C8 117.5(4) .
C10 C9 C18 119.6(4) .
C8 C9 C18 122.9(4) .
C11 C10 C9 122.2(5) .
C12 C11 C10 119.9(5) .
C11 C12 C13 120.9(5) .
C12 C13 C8 117.9(4) .
C12 C13 C15 117.8(4) .
C8 C13 C15 124.3(4) .
C14 C15 C13 111.7(4) .
C14 C15 C16 109.5(4) .
C13 C15 C16 111.8(4) .
C9 C18 C17 110.3(4) .
C9 C18 C19 112.6(4) .
C17 C18 C19 109.7(4) .
C21 C20 C25 118.6(4) .
C21 C20 N2 122.6(4) .
C25 C20 N2 118.3(4) .
C22 C21 C20 118.8(4) .
C22 C21 C30 115.6(4) .
C20 C21 C30 125.6(4) .
C23 C22 C21 122.4(5) .
C24 C23 C22 118.7(5) .
C23 C24 C25 121.9(4) .
C24 C25 C20 119.6(4) .
C24 C25 C27 116.3(4) .
C20 C25 C27 124.1(4) .
C25 C27 C28 113.5(4) .
C25 C27 C26 110.8(4) .
C28 C27 C26 110.7(4) .
C31 C30 C21 112.4(4) .
C31 C30 C29 108.1(4) .
C21 C30 C29 110.8(4) .
C44 C38 C43 106.4(11) .
C44 C38 C39 131.5(12) .
C43 C38 C39 122.1(12) .
C40 C39 C38 122.0(10) .
C41 C40 C39 112.4(12) .
C42 C41 C40 121.6(12) .
C41 C42 C43 133.7(12) .
C42 C43 C38 108.0(13) .
C43' C38' C39' 131.4(17) .
C43' C38' C44' 105.9(19) .
C39' C38' C44' 122.7(19) .
C38' C39' C40' 112.2(12) .
C41' C40' C39' 124.5(14) .
C42' C41' C40' 106.3(12) .
C43' C42' C41' 125.5(13) .
C38' C43' C42' 120.0(17) .
C38' C43' C44' 41.3(12) .
C42' C43' C44' 161.2(17) .
C38' C44' C43' 32.9(10) .

loop_
_geom_bond_atom_site_label_1
_geom_bond_atom_site_label_2
_geom_bond_distance
_geom_bond_site_symmetry_2
I1 Y1 2.9119(7) .
I2 Y1 3.0915(7) .
I2 Y1 3.1363(7) 3_656
Y1 N2 2.256(3) .
Y1 N1 2.356(3) .
Y1 C6 2.645(4) .
Y1 C5 2.673(4) .
Y1 C4 2.909(4) .
Y1 I2 3.1363(7) 3_656
N1 C4 1.310(5) .
N1 C8 1.458(5) .
N2 C6 1.373(5) .
N2 C20 1.425(5) .
C3 C33 1.525(6) .
C3 C32 1.534(6) .
C3 C34 1.535(6) .
C3 C4 1.552(5) .
C4 C5 1.481(5) .
C5 C6 1.395(5) .
C6 C7 1.562(5) .
C7 C36 1.536(6) .
C7 C37 1.537(6) .
C7 C35 1.539(6) .
C8 C13 1.403(6) .
C8 C9 1.403(6) .
C9 C10 1.379(6) .
C9 C18 1.515(6) .
C10 C11 1.373(7) .
C11 C12 1.374(7) .
C12 C13 1.399(6) .
C13 C15 1.526(6) .
C14 C15 1.524(6) .
C15 C16 1.540(6) .
C17 C18 1.523(7) .
C18 C19 1.537(6) .
C20 C21 1.418(6) .
C20 C25 1.420(6) .
C21 C22 1.389(6) .
C21 C30 1.533(6) .
C22 C23 1.380(7) .
C23 C24 1.371(7) .
C24 C25 1.386(6) .
C25 C27 1.514(6) .
C26 C27 1.535(7) .
C27 C28 1.518(7) .
C29 C30 1.541(6) .
C30 C31 1.529(6) .
C38 C44 1.422(16) .
C38 C43 1.511(19) .
C38 C39 1.549(16) .
C39 C40 1.517(19) .
C40 C41 1.45(2) .
C41 C42 1.407(18) .
C42 C43 1.42(2) .
C38' C43' 1.15(2) .
C38' C39' 1.230(18) .
C38' C44' 1.40(3) .
C39' C40' 1.42(2) .
C40' C41' 1.42(2) .
C41' C42' 1.39(2) .
C42' C43' 1.30(2) .
C43' C44' 2.04(3) .

loop_
_geom_torsion_atom_site_label_1
_geom_torsion_atom_site_label_2
_geom_torsion_atom_site_label_3
_geom_torsion_atom_site_label_4
_geom_torsion
_geom_torsion_site_symmetry_1
_geom_torsion_site_symmetry_4
Y1 I2 Y1 N2 -100.80(10) 3_656 .
Y1 I2 Y1 N1 179.82(8) 3_656 .
Y1 I2 Y1 C6 -103.27(8) 3_656 .
Y1 I2 Y1 C5 -124.91(8) 3_656 .
Y1 I2 Y1 C4 -155.71(8) 3_656 .
Y1 I2 Y1 I1 86.290(16) 3_656 .
Y1 I2 Y1 I2 0.0 3_656 3_656
N2 Y1 N1 C4 -63.2(3) . .
C6 Y1 N1 C4 -31.7(3) . .
C5 Y1 N1 C4 -7.2(2) . .
I1 Y1 N1 C4 174.3(2) . .
I2 Y1 N1 C4 67.8(2) . .
I2 Y1 N1 C4 68.7(5) 3_656 .
N2 Y1 N1 C8 123.0(4) . .
C6 Y1 N1 C8 154.5(4) . .
C5 Y1 N1 C8 179.0(4) . .
C4 Y1 N1 C8 -173.8(5) . .
I1 Y1 N1 C8 0.5(3) . .
I2 Y1 N1 C8 -106.0(3) . .
I2 Y1 N1 C8 -105.1(5) 3_656 .
N1 Y1 N2 C6 78.7(2) . .
C5 Y1 N2 C6 23.6(2) . .
C4 Y1 N2 C6 54.0(2) . .
I1 Y1 N2 C6 167.22(18) . .
I2 Y1 N2 C6 -4.7(3) . .
I2 Y1 N2 C6 -93.0(2) 3_656 .
N1 Y1 N2 C20 -109.3(4) . .
C6 Y1 N2 C20 172.0(5) . .
C5 Y1 N2 C20 -164.3(5) . .
C4 Y1 N2 C20 -133.9(4) . .
I1 Y1 N2 C20 -20.7(4) . .
I2 Y1 N2 C20 167.3(4) . .
I2 Y1 N2 C20 79.0(4) 3_656 .
C8 N1 C4 C5 -173.8(4) . .
Y1 N1 C4 C5 12.3(4) . .
C8 N1 C4 C3 9.1(7) . .
Y1 N1 C4 C3 -164.8(4) . .
C8 N1 C4 Y1 173.9(5) . .
C33 C3 C4 N1 100.3(5) . .
C32 C3 C4 N1 -21.2(6) . .
C34 C3 C4 N1 -141.9(4) . .
C33 C3 C4 C5 -76.9(4) . .
C32 C3 C4 C5 161.5(4) . .
C34 C3 C4 C5 40.8(5) . .
C33 C3 C4 Y1 8.4(15) . .
C32 C3 C4 Y1 -113.2(13) . .
C34 C3 C4 Y1 126.2(13) . .
N2 Y1 C4 N1 110.9(3) . .
C6 Y1 C4 N1 141.5(3) . .
C5 Y1 C4 N1 168.1(4) . .
I1 Y1 C4 N1 -6.5(3) . .
I2 Y1 C4 N1 -110.3(3) . .
I2 Y1 C4 N1 -160.6(2) 3_656 .
N2 Y1 C4 C5 -57.2(2) . .
N1 Y1 C4 C5 -168.1(4) . .
C6 Y1 C4 C5 -26.5(2) . .
I1 Y1 C4 C5 -174.6(2) . .
I2 Y1 C4 C5 81.6(2) . .
I2 Y1 C4 C5 31.4(3) 3_656 .
N2 Y1 C4 C3 -147.9(14) . .
N1 Y1 C4 C3 101.3(14) . .
C6 Y1 C4 C3 -117.2(14) . .
C5 Y1 C4 C3 -90.6(14) . .
I1 Y1 C4 C3 94.8(13) . .
I2 Y1 C4 C3 -9.0(13) . .
I2 Y1 C4 C3 -59.3(14) 3_656 .
N1 C4 C5 C6 52.5(6) . .
C3 C4 C5 C6 -129.9(4) . .
Y1 C4 C5 C6 63.2(4) . .
N1 C4 C5 Y1 -10.7(4) . .
C3 C4 C5 Y1 166.9(3) . .
N2 Y1 C5 C6 -24.3(2) . .
N1 Y1 C5 C6 -127.1(3) . .
C4 Y1 C5 C6 -133.4(4) . .
I1 Y1 C5 C6 -124.1(2) . .
I2 Y1 C5 C6 134.0(2) . .
I2 Y1 C5 C6 65.0(2) 3_656 .
N2 Y1 C5 C4 109.2(3) . .
N1 Y1 C5 C4 6.3(2) . .
C6 Y1 C5 C4 133.4(4) . .
I1 Y1 C5 C4 9.3(3) . .
I2 Y1 C5 C4 -92.5(2) . .
I2 Y1 C5 C4 -161.52(19) 3_656 .
C20 N2 C6 C5 138.3(4) . .
Y1 N2 C6 C5 -47.8(4) . .
C20 N2 C6 C7 -54.2(5) . .
Y1 N2 C6 C7 119.7(3) . .
C20 N2 C6 Y1 -173.9(4) . .
C4 C5 C6 N2 -26.9(6) . .
Y1 C5 C6 N2 40.7(3) . .
C4 C5 C6 C7 164.7(4) . .
Y1 C5 C6 C7 -127.8(3) . .
C4 C5 C6 Y1 -67.6(4) . .
N1 Y1 C6 N2 -95.4(2) . .
C5 Y1 C6 N2 -138.2(3) . .
C4 Y1 C6 N2 -111.7(2) . .
I1 Y1 C6 N2 -23.8(3) . .
I2 Y1 C6 N2 176.38(19) . .
I2 Y1 C6 N2 95.6(2) 3_656 .
N2 Y1 C6 C5 138.2(3) . .
N1 Y1 C6 C5 42.9(2) . .
C4 Y1 C6 C5 26.5(2) . .
I1 Y1 C6 C5 114.4(3) . .
I2 Y1 C6 C5 -45.4(2) . .
I2 Y1 C6 C5 -126.1(2) 3_656 .
N2 Y1 C6 C7 -109.3(4) . .
N1 Y1 C6 C7 155.3(4) . .
C5 Y1 C6 C7 112.5(5) . .
C4 Y1 C6 C7 139.0(4) . .
I1 Y1 C6 C7 -133.1(3) . .
I2 Y1 C6 C7 67.1(4) . .
I2 Y1 C6 C7 -13.7(4) 3_656 .
N2 C6 C7 C36 136.5(4) . .
C5 C6 C7 C36 -55.6(5) . .
Y1 C6 C7 C36 -148.8(3) . .
N2 C6 C7 C37 12.4(5) . .
C5 C6 C7 C37 -179.6(4) . .
Y1 C6 C7 C37 87.2(4) . .
N2 C6 C7 C35 -105.5(4) . .
C5 C6 C7 C35 62.4(4) . .
Y1 C6 C7 C35 -30.8(5) . .
C4 N1 C8 C13 -90.8(5) . .
Y1 N1 C8 C13 81.4(5) . .
C4 N1 C8 C9 95.3(5) . .
Y1 N1 C8 C9 -92.5(4) . .
C13 C8 C9 C10 1.8(6) . .
N1 C8 C9 C10 175.5(4) . .
C13 C8 C9 C18 -175.8(4) . .
N1 C8 C9 C18 -2.1(6) . .
C8 C9 C10 C11 -0.5(7) . .
C18 C9 C10 C11 177.1(5) . .
C9 C10 C11 C12 -0.7(8) . .
C10 C11 C12 C13 0.8(8) . .
C11 C12 C13 C8 0.4(7) . .
C11 C12 C13 C15 -179.6(4) . .
C9 C8 C13 C12 -1.7(6) . .
N1 C8 C13 C12 -175.4(4) . .
C9 C8 C13 C15 178.3(4) . .
N1 C8 C13 C15 4.6(6) . .
C12 C13 C15 C14 66.6(5) . .
C8 C13 C15 C14 -113.4(5) . .
C12 C13 C15 C16 -56.5(5) . .
C8 C13 C15 C16 123.6(4) . .
C10 C9 C18 C17 -79.7(5) . .
C8 C9 C18 C17 97.9(5) . .
C10 C9 C18 C19 43.3(6) . .
C8 C9 C18 C19 -139.2(4) . .
C6 N2 C20 C21 -41.7(6) . .
Y1 N2 C20 C21 148.3(3) . .
C6 N2 C20 C25 146.7(4) . .
Y1 N2 C20 C25 -23.3(6) . .
C25 C20 C21 C22 2.5(6) . .
N2 C20 C21 C22 -169.1(4) . .
C25 C20 C21 C30 -176.5(4) . .
N2 C20 C21 C30 11.9(7) . .
C20 C21 C22 C23 -1.6(8) . .
C30 C21 C22 C23 177.5(5) . .
C21 C22 C23 C24 -0.9(9) . .
C22 C23 C24 C25 2.5(9) . .
C23 C24 C25 C20 -1.5(8) . .
C23 C24 C25 C27 -179.9(5) . .
C21 C20 C25 C24 -1.0(7) . .
N2 C20 C25 C24 170.9(4) . .
C21 C20 C25 C27 177.1(4) . .
N2 C20 C25 C27 -10.9(6) . .
C24 C25 C27 C28 -49.5(6) . .
C20 C25 C27 C28 132.2(5) . .
C24 C25 C27 C26 75.8(6) . .
C20 C25 C27 C26 -102.4(5) . .
C22 C21 C30 C31 66.0(5) . .
C20 C21 C30 C31 -114.9(5) . .
C22 C21 C30 C29 -55.0(5) . .
C20 C21 C30 C29 124.1(5) . .
C44 C38 C39 C40 179.8(12) . .
C43 C38 C39 C40 1.9(16) . .
C38 C39 C40 C41 1.1(15) . .
C39 C40 C41 C42 -1.8(16) . .
C40 C41 C42 C43 -0.6(19) . .
C41 C42 C43 C38 3.4(18) . .
C44 C38 C43 C42 178.0(10) . .
C39 C38 C43 C42 -3.7(15) . .
C43' C38' C39' C40' -2(2) . .
C44' C38' C39' C40' 176.1(16) . .
C38' C39' C40' C41' 3.7(18) . .
C39' C40' C41' C42' -3.2(17) . .
C40' C41' C42' C43' 1.2(17) . .
C39' C38' C43' C42' 0(3) . .
C44' C38' C43' C42' -178.2(15) . .
C39' C38' C43' C44' 178(3) . .
C41' C42' C43' C38' 0(2) . .
C41' C42' C43' C44' -3(5) . .
C39' C38' C44' C43' -178(2) . .
C42' C43' C44' C38' 5(4) . .
